data_1549874
loop_
_publ_author_name
'Glassner, Mathias'
'Verbraeken, Bart'
'Jerca, Valentin Victor'
'Van Hecke, Kristof'
'Tsanaktsidis, John'
'Hoogenboom, Richard'

_publ_section_title
;
 Poly(2-oxazoline)s with pendant cubane groups
;
_journal_issue 39
_journal_name_full 'Polymer Chemistry'
_journal_page_first 4840
_journal_paper_doi 10.1039/C8PY01037D
_journal_volume 9
_journal_year 2018
_chemical_formula_moiety 'C13 H13 N O3'
_chemical_formula_sum 'C13 H13 N O3'
_chemical_formula_weight 231.24
_space_group_crystal_system triclinic
_space_group_IT_number 2
_space_group_name_Hall '-P 1'
_space_group_name_H-M_alt 'P -1'
_symmetry_space_group_name_Hall '-P 1'
_symmetry_space_group_name_H-M 'P -1'
_atom_sites_solution_hydrogens geom
_audit_creation_date 2015-12-18
_audit_creation_method
;
Olex2 1.2
(compiled 2015.09.30 svn.r3233 for OlexSys, GUI svn.r5103)
;
_audit_update_record
;
2018-07-09 deposited with the CCDC.
2018-08-30 downloaded from the CCDC.
;
_cell_angle_alpha 71.126(6)
_cell_angle_beta 76.243(6)
_cell_angle_gamma 77.203(6)
_cell_formula_units_Z 2
_cell_length_a 5.8314(4)
_cell_length_b 9.9500(6)
_cell_length_c 10.2599(6)
_cell_measurement_reflns_used 2855
_cell_measurement_temperature 100.0(1)
_cell_measurement_theta_max 73.8420
_cell_measurement_theta_min 4.5880
_cell_volume 540.33(6)
_computing_cell_refinement 'CrysAlisPro 1.171.38.41 (Rigaku OD, 2015)'
_computing_data_collection 'CrysAlisPro 1.171.38.41 (Rigaku OD, 2015)'
_computing_data_reduction 'CrysAlisPro 1.171.38.41 (Rigaku OD, 2015)'
_computing_molecular_graphics 'Olex2 (Dolomanov et al., 2009)'
_computing_publication_material 'Olex2 (Dolomanov et al., 2009)'
_computing_structure_refinement 'ShelXL (Sheldrick, 2015)'
_computing_structure_solution 'ShelXS (Sheldrick, 2008)'
_diffrn_ambient_environment N~2~
_diffrn_ambient_temperature 100.0(1)
_diffrn_detector 'CCD plate'
_diffrn_detector_area_resol_mean 10.4839
_diffrn_detector_type Atlas
_diffrn_measured_fraction_theta_full 0.999
_diffrn_measured_fraction_theta_max 0.982
_diffrn_measurement_details
;
List of Runs (angles in degrees, time in seconds):

  # Type    Start    End  Width  t~exp~   \w     \q     \k     \f   Frames
#--------------------------------------------------------------------------
  1  \w    -91.00   7.00   1.00    1.00    --  -41.68 114.00-120.00   98
  2  \w     14.00  91.00   1.00    1.00    --   41.68-114.00 148.00   77
  3  \w     33.00 117.00   1.00    1.00    --  109.13-114.00 148.00   84
  4  \w    100.00 178.00   1.00    1.00    --  109.13 114.00-120.00   78
  5  \w    -50.00  33.00   1.00    1.00    --  -41.68  38.00-120.00   83
  6  \w    -50.00  33.00   1.00    1.00    --  -41.68  38.00 120.00   83
  7  \w   -122.00  -1.00   1.00    1.00    --  -41.68 -19.00 -60.00  121
  8  \w     23.00  98.00   1.00    1.00    --   41.68-125.00   0.00   75
  9  \w     36.00 121.00   1.00    1.00    --  109.13-125.00  30.00   85
 10  \w     26.00 109.00   1.00    1.00    --  109.13 -94.00  60.00   83
 11  \w     33.00  91.00   1.00    1.00    --  109.13 -30.00-180.00   58
 12  \w     80.00 178.00   1.00    1.00    --  109.13  61.00 -60.00   98
 13  \w     33.00  91.00   1.00    1.00    --  109.13 -30.00   0.00   58
 14  \w     36.00  98.00   1.00    1.00    --  109.13 -45.00 120.00   62
 15  \w     94.00 178.00   1.00    1.00    --  109.13 125.00   0.00   84
 16  \w     26.00 109.00   1.00    1.00    --  109.13 -94.00-120.00   83
 17  \w     36.00  98.00   1.00    1.00    --  109.13 -45.00 -30.00   62
 18  \w     36.00  98.00   1.00    1.00    --  109.13 -45.00-120.00   62
 19  \w     26.00 109.00   1.00    1.00    --  109.13 -94.00-180.00   83
 20  \w     81.00 178.00   1.00    1.00    --  109.13  30.00 120.00   97
 21  \w     81.00 178.00   1.00    1.00    --  109.13  30.00-180.00   97
 22  \w   -115.00 -14.00   1.00    1.00    --  -41.68 -57.00 150.00  101
 23  \w   -118.00  -9.00   1.00    1.00    --  -41.68 -77.00   0.00  109
 24  \w   -118.00  -9.00   1.00    1.00    --  -41.68 -77.00 -90.00  109
 25  \w   -118.00  -9.00   1.00    1.00    --  -41.68 -77.00 120.00  109
 26  \w    -50.00  33.00   1.00    1.00    --  -41.68  38.00  30.00   83
 27  \w     14.00 115.00   1.00    1.00    --   41.68  57.00  90.00  101
 28  \w     81.00 178.00   1.00    1.00    --  109.13  30.00  30.00   97
 29  \w     80.00 178.00   1.00    1.00    --  109.13  61.00 120.00   98
 30  \w     80.00 178.00   1.00    1.00    --  109.13  61.00 -90.00   98
 31  \w     80.00 178.00   1.00    1.00    --  109.13  61.00 -30.00   98
 32  \w     80.00 178.00   1.00    1.00    --  109.13  61.00-150.00   98
 33  \w     83.00 178.00   1.00    1.00    --  109.13  45.00  60.00   95
 34  \w     83.00 178.00   1.00    1.00    --  109.13  45.00  30.00   95
 35  \w     80.00 178.00   1.00    1.00    --  109.13  61.00-120.00   98
;
_diffrn_measurement_device 'four-circle diffractometer'
_diffrn_measurement_device_type 'SuperNova, Dual, Cu at zero, Atlas'
_diffrn_measurement_method '\w scans'
_diffrn_orient_matrix_type 'CrysAlisPro convention (1999,Acta A55,543-557)'
_diffrn_orient_matrix_UB_11 -0.1250753000
_diffrn_orient_matrix_UB_12 -0.0294669000
_diffrn_orient_matrix_UB_13 0.1543896000
_diffrn_orient_matrix_UB_21 0.1708443000
_diffrn_orient_matrix_UB_22 -0.1434049000
_diffrn_orient_matrix_UB_23 0.0369440000
_diffrn_orient_matrix_UB_31 0.1759689000
_diffrn_orient_matrix_UB_32 0.0775148000
_diffrn_orient_matrix_UB_33 0.0283894000
_diffrn_radiation_monochromator mirror
_diffrn_radiation_probe x-ray
_diffrn_radiation_type CuK\a
_diffrn_radiation_wavelength 1.54184
_diffrn_reflns_av_R_equivalents 0.0769
_diffrn_reflns_av_unetI/netI 0.0499
_diffrn_reflns_Laue_measured_fraction_full 0.999
_diffrn_reflns_Laue_measured_fraction_max 0.982
_diffrn_reflns_limit_h_max 7
_diffrn_reflns_limit_h_min -6
_diffrn_reflns_limit_k_max 12
_diffrn_reflns_limit_k_min -12
_diffrn_reflns_limit_l_max 12
_diffrn_reflns_limit_l_min -12
_diffrn_reflns_number 10257
_diffrn_reflns_point_group_measured_fraction_full 0.999
_diffrn_reflns_point_group_measured_fraction_max 0.982
_diffrn_reflns_theta_full 67.684
_diffrn_reflns_theta_max 75.228
_diffrn_reflns_theta_min 4.630
_diffrn_source 'micro-focus sealed X-ray tube'
_diffrn_source_type 'SuperNova (Cu) X-ray Source'
_exptl_absorpt_coefficient_mu 0.837
_exptl_absorpt_correction_T_max 0.987
_exptl_absorpt_correction_T_min 0.919
_exptl_absorpt_correction_type gaussian
_exptl_absorpt_process_details
;
CrysAlisPro 1.171.38.41 (Rigaku Oxford Diffraction, 2015)
Numerical absorption correction based on gaussian integration over
            a multifaceted crystal model
Empirical absorption correction using spherical harmonics,
 implemented in SCALE3 ABSPACK scaling algorithm.
;
_exptl_crystal_colour 'clear colourless'
_exptl_crystal_colour_lustre clear
_exptl_crystal_colour_primary colourless
_exptl_crystal_density_diffrn 1.421
_exptl_crystal_density_method 'not measured'
_exptl_crystal_description plate
_exptl_crystal_F_000 244
_exptl_crystal_size_max 0.354
_exptl_crystal_size_mid 0.182
_exptl_crystal_size_min 0.04
_refine_diff_density_max 0.714
_refine_diff_density_min -0.349
_refine_diff_density_rms 0.077
_refine_ls_extinction_method none
_refine_ls_goodness_of_fit_ref 1.021
_refine_ls_hydrogen_treatment constr
_refine_ls_matrix_type full
_refine_ls_number_parameters 155
_refine_ls_number_reflns 2195
_refine_ls_number_restraints 0
_refine_ls_restrained_S_all 1.021
_refine_ls_R_factor_all 0.0936
_refine_ls_R_factor_gt 0.0685
_refine_ls_shift/su_max 0.000
_refine_ls_shift/su_mean 0.000
_refine_ls_structure_factor_coef Fsqd
_refine_ls_weighting_details 'w=1/[\s^2^(Fo^2^)+(0.1256P)^2^+0.1535P] where P=(Fo^2^+2Fc^2^)/3'
_refine_ls_weighting_scheme calc
_refine_ls_wR_factor_gt 0.1785
_refine_ls_wR_factor_ref 0.2046
_reflns_Friedel_coverage 0.000
_reflns_number_gt 1580
_reflns_number_total 2195
_reflns_threshold_expression 'I > 2\s(I)'
_cod_data_source_file c8py01037d2.cif
_cod_data_source_block rh061
_cod_depositor_comments 'Adding full bibliography for 1549874--1549876.cif.'
_cod_database_code 1549874
_shelxl_version_number 2013-4
_chemical_oxdiff_formula 'C13 H13 N O3'
_shelx_space_group_comment
;
The symmetry employed for this shelxl refinement is uniquely defined
by the following loop, which should always be used as a source of
symmetry information in preference to the above space-group names.
They are only intended as comments.
;
_reflns_odcompleteness_completeness 100.00
_reflns_odcompleteness_iscentric 1
_reflns_odcompleteness_theta 66.97
_olex2_refinement_description
;
1. Fixed Uiso
 At 1.2 times of:
  All C(H) groups, All C(H,H) groups
 At 1.5 times of:
  All C(H,H,H) groups
2.a Ternary CH refined with riding coordinates:
 C5(H5), C6(H6), C7(H7), C8(H8), C9(H9), C11(H11)
2.b Secondary CH2 refined with riding coordinates:
 C2(H2A,H2B), C3(H3A,H3B)
2.c Idealised Me refined as rotating group:
 C13(H13A,H13B,H13C)
;
_olex2_exptl_crystal_mounting_method 'mounted on a nylon loop'
_olex2_submission_special_instructions 'No special instructions were received'
_oxdiff_exptl_absorpt_empirical_details
;
Empirical correction (ABSPACK) includes:
- Absorption correction using spherical harmonics
- Frame scaling
- Detector area scaling
;
_oxdiff_exptl_absorpt_empirical_full_max 2.222
_oxdiff_exptl_absorpt_empirical_full_min 0.613

loop_
_space_group_symop_operation_xyz
'x, y, z'
'-x, -y, -z'

loop_
_atom_site_label
_atom_site_type_symbol
_atom_site_fract_x
_atom_site_fract_y
_atom_site_fract_z
_atom_site_U_iso_or_equiv
_atom_site_adp_type
_atom_site_occupancy
_atom_site_site_symmetry_order
_atom_site_calc_flag
_atom_site_refinement_flags_posn
O1 O 0.3357(4) 0.2051(2) 0.5933(2) 0.0391(6) Uani 1 1 d .
O2 O 0.2850(3) 0.8309(2) -0.0112(2) 0.0367(5) Uani 1 1 d .
O3 O -0.0392(3) 0.72934(19) 0.01816(19) 0.0299(5) Uani 1 1 d .
N1 N 0.6966(4) 0.1735(3) 0.4568(3) 0.0345(6) Uani 1 1 d .
C1 C 0.4871(5) 0.2430(3) 0.4707(3) 0.0275(6) Uani 1 1 d .
C2 C 0.7153(6) 0.0644(3) 0.5943(3) 0.0457(8) Uani 1 1 d .
H2A H 0.8330 0.0836 0.6389 0.055 Uiso 1 1 calc R
H2B H 0.7647 -0.0335 0.5830 0.055 Uiso 1 1 calc R
C3 C 0.4629(6) 0.0798(3) 0.6826(3) 0.0435(8) Uani 1 1 d .
H3A H 0.3885 -0.0067 0.7024 0.052 Uiso 1 1 calc R
H3B H 0.4665 0.0961 0.7723 0.052 Uiso 1 1 calc R
C4 C 0.3955(4) 0.3688(3) 0.3630(3) 0.0235(6) Uani 1 1 d .
C5 C 0.1662(4) 0.3885(3) 0.2978(3) 0.0253(6) Uani 1 1 d .
H5 H 0.0550 0.3167 0.3247 0.030 Uiso 1 1 calc R
C6 C 0.0941(4) 0.5450(3) 0.3090(3) 0.0255(6) Uani 1 1 d .
H6 H -0.0711 0.5893 0.3437 0.031 Uiso 1 1 calc R
C7 C 0.3183(4) 0.5274(3) 0.3749(3) 0.0262(6) Uani 1 1 d .
H7 H 0.3181 0.5577 0.4588 0.031 Uiso 1 1 calc R
C8 C 0.5418(4) 0.4256(3) 0.2144(3) 0.0246(6) Uani 1 1 d .
H8 H 0.7067 0.3813 0.1791 0.030 Uiso 1 1 calc R
C9 C 0.3158(4) 0.4442(3) 0.1479(3) 0.0238(6) Uani 1 1 d .
H9 H 0.3144 0.4142 0.0640 0.029 Uiso 1 1 calc R
C10 C 0.2451(4) 0.6029(3) 0.1600(3) 0.0225(5) Uani 1 1 d .
C11 C 0.4703(4) 0.5830(3) 0.2262(3) 0.0243(6) Uani 1 1 d .
H11 H 0.5821 0.6544 0.2002 0.029 Uiso 1 1 calc R
C12 C 0.1713(4) 0.7324(3) 0.0480(3) 0.0247(5) Uani 1 1 d .
C13 C -0.1209(5) 0.8535(3) -0.0913(3) 0.0310(6) Uani 1 1 d .
H13A H -0.0086 0.8565 -0.1797 0.046 Uiso 1 1 calc GR
H13B H -0.1296 0.9414 -0.0657 0.046 Uiso 1 1 calc GR
H13C H -0.2796 0.8461 -0.1024 0.046 Uiso 1 1 calc GR

loop_
_atom_site_aniso_label
_atom_site_aniso_U_11
_atom_site_aniso_U_22
_atom_site_aniso_U_33
_atom_site_aniso_U_23
_atom_site_aniso_U_13
_atom_site_aniso_U_12
O1 0.0431(12) 0.0352(11) 0.0250(10) 0.0014(8) -0.0023(8) 0.0028(9)
O2 0.0326(11) 0.0272(10) 0.0457(12) 0.0014(8) -0.0121(9) -0.0078(8)
O3 0.0281(10) 0.0279(10) 0.0321(10) -0.0006(8) -0.0145(8) -0.0031(7)
N1 0.0261(12) 0.0329(12) 0.0377(13) 0.0006(10) -0.0102(10) -0.0020(9)
C1 0.0329(14) 0.0232(12) 0.0279(13) -0.0054(10) -0.0096(11) -0.0061(10)
C2 0.0476(19) 0.0362(16) 0.0455(18) 0.0013(13) -0.0179(15) -0.0002(13)
C3 0.060(2) 0.0319(15) 0.0309(15) 0.0021(12) -0.0143(14) -0.0019(13)
C4 0.0229(12) 0.0242(12) 0.0226(12) -0.0035(9) -0.0074(10) -0.0032(9)
C5 0.0242(12) 0.0256(13) 0.0254(12) -0.0026(10) -0.0074(10) -0.0062(10)
C6 0.0211(12) 0.0286(13) 0.0225(12) -0.0031(10) -0.0048(10) -0.0007(9)
C7 0.0259(13) 0.0275(13) 0.0251(12) -0.0065(10) -0.0079(10) -0.0020(10)
C8 0.0202(12) 0.0256(12) 0.0260(12) -0.0056(10) -0.0052(10) -0.0012(9)
C9 0.0248(12) 0.0230(12) 0.0229(12) -0.0050(9) -0.0052(10) -0.0039(9)
C10 0.0209(12) 0.0226(12) 0.0230(12) -0.0038(9) -0.0057(10) -0.0034(9)
C11 0.0231(12) 0.0245(12) 0.0250(12) -0.0030(10) -0.0078(10) -0.0054(9)
C12 0.0232(12) 0.0242(12) 0.0255(12) -0.0068(10) -0.0042(10) -0.0020(9)
C13 0.0304(14) 0.0267(13) 0.0341(14) -0.0004(11) -0.0166(11) -0.0019(10)

loop_
_atom_type_symbol
_atom_type_description
_atom_type_scat_dispersion_real
_atom_type_scat_dispersion_imag
_atom_type_scat_source
C C 0.0181 0.0091 'International Tables Vol C Tables 4.2.6.8 and 6.1.1.4'
H H 0.0000 0.0000 'International Tables Vol C Tables 4.2.6.8 and 6.1.1.4'
N N 0.0311 0.0180 'International Tables Vol C Tables 4.2.6.8 and 6.1.1.4'
O O 0.0492 0.0322 'International Tables Vol C Tables 4.2.6.8 and 6.1.1.4'

loop_
_exptl_crystal_face_index_h
_exptl_crystal_face_index_k
_exptl_crystal_face_index_l
_exptl_crystal_face_perp_dist
0 -6 -1 0.0198
0 6 1 0.0198
4 0 3 0.1590
-3 -5 -3 0.1492
0 -2 -7 0.0743
3 4 0 0.1109
-2 -1 4 0.0767
0 2 7 0.0990
2 4 6 0.1254

loop_
_geom_angle_atom_site_label_1
_geom_angle_atom_site_label_2
_geom_angle_atom_site_label_3
_geom_angle
C1 O1 C3 106.6(2)
C12 O3 C13 114.53(19)
C1 N1 C2 105.8(2)
O1 C1 C4 116.2(2)
N1 C1 O1 119.3(2)
N1 C1 C4 124.5(2)
N1 C2 H2A 110.7
N1 C2 H2B 110.7
N1 C2 C3 105.0(2)
H2A C2 H2B 108.8
C3 C2 H2A 110.7
C3 C2 H2B 110.7
O1 C3 C2 102.9(2)
O1 C3 H3A 111.2
O1 C3 H3B 111.2
C2 C3 H3A 111.2
C2 C3 H3B 111.2
H3A C3 H3B 109.1
C1 C4 C5 127.1(2)
C1 C4 C7 125.8(2)
C1 C4 C8 123.4(2)
C7 C4 C5 89.04(17)
C8 C4 C5 90.23(18)
C8 C4 C7 90.12(18)
C4 C5 H5 125.3
C6 C5 C4 90.29(19)
C6 C5 H5 125.3
C6 C5 C9 90.20(18)
C9 C5 C4 89.49(18)
C9 C5 H5 125.3
C5 C6 H6 125.1
C5 C6 C7 90.60(18)
C5 C6 C10 90.71(18)
C7 C6 H6 125.1
C7 C6 C10 89.34(18)
C10 C6 H6 125.1
C4 C7 H7 125.2
C6 C7 C4 90.07(18)
C6 C7 H7 125.2
C6 C7 C11 90.76(18)
C11 C7 C4 89.41(18)
C11 C7 H7 125.2
C4 C8 H8 125.0
C4 C8 C9 90.32(18)
C4 C8 C11 90.32(18)
C9 C8 H8 125.0
C11 C8 H8 125.0
C11 C8 C9 90.63(17)
C5 C9 C8 89.95(18)
C5 C9 H9 125.5
C5 C9 C10 89.82(17)
C8 C9 H9 125.5
C8 C9 C10 89.09(18)
C10 C9 H9 125.5
C6 C10 C9 89.26(18)
C11 C10 C6 90.50(17)
C11 C10 C9 90.43(17)
C12 C10 C6 126.5(2)
C12 C10 C9 125.7(2)
C12 C10 C11 123.4(2)
C7 C11 C8 90.14(18)
C7 C11 C10 89.38(18)
C7 C11 H11 125.4
C8 C11 H11 125.4
C10 C11 C8 89.86(18)
C10 C11 H11 125.4
O2 C12 O3 123.0(2)
O2 C12 C10 125.0(2)
O3 C12 C10 111.9(2)
O3 C13 H13A 109.5
O3 C13 H13B 109.5
O3 C13 H13C 109.5
H13A C13 H13B 109.5
H13A C13 H13C 109.5
H13B C13 H13C 109.5

loop_
_geom_bond_atom_site_label_1
_geom_bond_atom_site_label_2
_geom_bond_distance
O1 C1 1.347(3)
O1 C3 1.456(3)
O2 C12 1.216(3)
O3 C12 1.343(3)
O3 C13 1.453(3)
N1 C1 1.265(3)
N1 C2 1.486(4)
C1 C4 1.471(3)
C2 H2A 0.9900
C2 H2B 0.9900
C2 C3 1.538(5)
C3 H3A 0.9900
C3 H3B 0.9900
C4 C5 1.580(3)
C4 C7 1.579(4)
C4 C8 1.552(3)
C5 H5 1.0000
C5 C6 1.554(4)
C5 C9 1.567(3)
C6 H6 1.0000
C6 C7 1.562(3)
C6 C10 1.568(3)
C7 H7 1.0000
C7 C11 1.564(3)
C8 H8 1.0000
C8 C9 1.573(3)
C8 C11 1.566(3)
C9 H9 1.0000
C9 C10 1.579(3)
C10 C11 1.565(3)
C10 C12 1.482(3)
C11 H11 1.0000
C13 H13A 0.9800
C13 H13B 0.9800
C13 H13C 0.9800

loop_
_geom_torsion_atom_site_label_1
_geom_torsion_atom_site_label_2
_geom_torsion_atom_site_label_3
_geom_torsion_atom_site_label_4
_geom_torsion
O1 C1 C4 C5 -58.1(3)
O1 C1 C4 C7 63.1(3)
O1 C1 C4 C8 -178.3(2)
N1 C1 C4 C5 124.4(3)
N1 C1 C4 C7 -114.4(3)
N1 C1 C4 C8 4.1(4)
N1 C2 C3 O1 -6.3(3)
C1 O1 C3 C2 5.2(3)
C1 N1 C2 C3 5.2(3)
C1 C4 C5 C6 136.5(3)
C1 C4 C5 C9 -133.3(3)
C1 C4 C7 C6 -137.4(2)
C1 C4 C7 C11 131.8(2)
C1 C4 C8 C9 135.9(2)
C1 C4 C8 C11 -133.5(2)
C2 N1 C1 O1 -2.0(4)
C2 N1 C1 C4 175.5(3)
C3 O1 C1 N1 -2.3(4)
C3 O1 C1 C4 180.0(2)
C4 C5 C6 C7 -0.49(18)
C4 C5 C6 C10 88.86(18)
C4 C5 C9 C8 -0.57(18)
C4 C5 C9 C10 -89.65(18)
C4 C7 C11 C8 1.01(18)
C4 C7 C11 C10 90.86(18)
C4 C8 C9 C5 0.58(18)
C4 C8 C9 C10 90.40(18)
C4 C8 C11 C7 -1.02(18)
C4 C8 C11 C10 -90.40(18)
C5 C4 C7 C6 -0.48(18)
C5 C4 C7 C11 -91.25(18)
C5 C4 C8 C9 -0.57(18)
C5 C4 C8 C11 90.05(18)
C5 C6 C7 C4 0.49(18)
C5 C6 C7 C11 89.90(18)
C5 C6 C10 C9 0.63(17)
C5 C6 C10 C11 -89.79(18)
C5 C6 C10 C12 136.4(3)
C5 C9 C10 C6 -0.62(17)
C5 C9 C10 C11 89.88(18)
C5 C9 C10 C12 -136.9(2)
C6 C5 C9 C8 89.72(18)
C6 C5 C9 C10 0.63(17)
C6 C7 C11 C8 -89.06(18)
C6 C7 C11 C10 0.80(18)
C6 C10 C11 C7 -0.80(18)
C6 C10 C11 C8 89.34(18)
C6 C10 C12 O2 125.9(3)
C6 C10 C12 O3 -54.2(3)
C7 C4 C5 C6 0.49(18)
C7 C4 C5 C9 90.69(18)
C7 C4 C8 C9 -89.62(18)
C7 C4 C8 C11 1.01(18)
C7 C6 C10 C9 91.22(18)
C7 C6 C10 C11 0.80(18)
C7 C6 C10 C12 -133.0(3)
C8 C4 C5 C6 -89.63(18)
C8 C4 C5 C9 0.58(18)
C8 C4 C7 C6 89.75(18)
C8 C4 C7 C11 -1.01(18)
C8 C9 C10 C6 -90.58(17)
C8 C9 C10 C11 -0.08(17)
C8 C9 C10 C12 133.1(2)
C9 C5 C6 C7 -89.99(18)
C9 C5 C6 C10 -0.63(17)
C9 C8 C11 C7 89.30(18)
C9 C8 C11 C10 -0.08(17)
C9 C10 C11 C7 -90.07(18)
C9 C10 C11 C8 0.08(17)
C9 C10 C12 O2 -113.3(3)
C9 C10 C12 O3 66.6(3)
C10 C6 C7 C4 -90.21(18)
C10 C6 C7 C11 -0.80(18)
C11 C8 C9 C5 -89.74(18)
C11 C8 C9 C10 0.08(17)
C11 C10 C12 O2 5.8(4)
C11 C10 C12 O3 -174.3(2)
C12 C10 C11 C7 135.1(2)
C12 C10 C11 C8 -134.8(2)
C13 O3 C12 O2 0.1(4)
C13 O3 C12 C10 -179.8(2)

loop_
_exptl_oxdiff_crystal_face_indexfrac_h
_exptl_oxdiff_crystal_face_indexfrac_k
_exptl_oxdiff_crystal_face_indexfrac_l
_exptl_oxdiff_crystal_face_x
_exptl_oxdiff_crystal_face_y
_exptl_oxdiff_crystal_face_z
-0.0007 -6.0016 -1.0038 0.0220 0.8235 -0.4938
0.0007 6.0016 1.0038 -0.0220 -0.8235 0.4938
3.9987 -0.0096 2.9882 -0.0385 0.7949 0.7877
-2.9996 -4.9942 -2.9943 0.0601 0.0931 -1.0000
-0.0003 -1.9904 -6.9992 -1.0219 0.0268 -0.3530
2.9995 3.9983 -0.0055 -0.4938 -0.0611 0.8376
-1.9994 -1.0040 4.0036 0.8978 -0.0497 -0.3160
0.0003 1.9904 6.9992 1.0219 -0.0268 0.3530
1.9998 3.9905 5.9954 0.5579 -0.0091 0.8314
